data_1547764
loop_
_publ_author_name
'Venkatesh, V.'
'Berrocal-Martin, Raul'
'Wedge, Christopher J.'
'Romero-Canel\'on, Isolda'
'Sanchez-Cano, Carlos'
'Song, Ji-Inn'
'Coverdale, James P. C.'
'Zhang, Pingyu'
'Clarkson, Guy J.'
'Habtemariam, Abraha'
'Magennis, Steven W.'
'Deeth, Robert J.'
'Sadler, Peter J.'

_publ_section_title
;
 Mitochondria-targeted spin-labelled luminescent iridium anticancer
 complexes
;
_journal_name_full 'Chem. Sci.'
_journal_paper_doi 10.1039/C7SC03216A
_journal_year 2017
_chemical_formula_moiety 'C52 H58 Ir N8 O4, F6 P'
_chemical_formula_sum 'C52 H58 F6 Ir N8 O4 P'
_chemical_formula_weight 1196.23
_space_group_crystal_system orthorhombic
_space_group_IT_number 36
_space_group_name_Hall 'C 2c -2'
_space_group_name_H-M_alt 'C m c 21'
_symmetry_space_group_name_Hall 'C 2c -2'
_symmetry_space_group_name_H-M 'C m c 21'
_atom_sites_solution_hydrogens geom
_atom_sites_solution_primary heavy
_audit_creation_date 2016-03-02
_audit_creation_method
;
Olex2 1.2
(compiled 2016.02.16 svn.r3265 for OlexSys, GUI svn.r5155)
;
_audit_update_record
;
2016-12-10 deposited with the CCDC.
2017-10-20 downloaded from the CCDC.
;
_cell_angle_alpha 90
_cell_angle_beta 90
_cell_angle_gamma 90
_cell_formula_units_Z 4
_cell_length_a 21.7439(8)
_cell_length_b 20.2524(4)
_cell_length_c 11.8321(3)
_cell_measurement_reflns_used 7881
_cell_measurement_temperature 150(2)
_cell_measurement_theta_max 24.7370
_cell_measurement_theta_min 2.7320
_cell_volume 5210.5(3)
_computing_cell_refinement 'CrysAlisPro 1.171.38.41 (Rigaku OD, 2015)'
_computing_data_collection 'CrysAlisPro 1.171.38.41 (Rigaku OD, 2015)'
_computing_data_reduction 'CrysAlisPro 1.171.38.41 (Rigaku OD, 2015)'
_computing_molecular_graphics 'Olex2 (Dolomanov et al., 2009)'
_computing_publication_material 'Olex2 (Dolomanov et al., 2009)'
_computing_structure_refinement 'ShelXL (Sheldrick, 2015)'
_computing_structure_solution 'ShelXS (Sheldrick, 2008)'
_diffrn_ambient_environment N~2~
_diffrn_ambient_temperature 150(2)
_diffrn_detector 'CCD plate'
_diffrn_detector_area_resol_mean 10.2833
_diffrn_detector_type Ruby
_diffrn_measured_fraction_theta_full 0.998
_diffrn_measured_fraction_theta_max 0.957
_diffrn_measurement_details
;
List of Runs (angles in degrees, time in seconds):

  # Type    Start    End  Width  t~exp~   \w     \q     \k     \f   Frames
#--------------------------------------------------------------------------
  1  \w     35.00 106.00   1.00   80.17    --   17.13 178.00-120.00   71
  2  \w    -25.00  23.00   1.00   80.17    --  -18.22 -99.00 -60.00   48
  3  \w    -90.00  10.00   1.00   80.17    --  -18.22 -57.00  90.00  100
  4  \w    -46.00  55.00   1.00   80.17    --  -18.22  57.00  60.00  101
  5  \w    -94.00 -29.00   1.00   80.17    --  -18.22 -77.00 -30.00   65
  6  \w   -107.00 -57.00   1.00   80.17    --  -18.22-178.00-150.00   50
;
_diffrn_measurement_device 'four-circle diffractometer'
_diffrn_measurement_device_type 'Xcalibur, Ruby, Gemini'
_diffrn_measurement_method '\w scans'
_diffrn_orient_matrix_type 'CrysAlisPro convention (1999,Acta A55,543-557)'
_diffrn_orient_matrix_UB_11 -0.0198058000
_diffrn_orient_matrix_UB_12 0.0251011000
_diffrn_orient_matrix_UB_13 -0.0178429000
_diffrn_orient_matrix_UB_21 0.0179785000
_diffrn_orient_matrix_UB_22 0.0015140000
_diffrn_orient_matrix_UB_23 -0.0513655000
_diffrn_orient_matrix_UB_31 -0.0226012000
_diffrn_orient_matrix_UB_32 -0.0207699000
_diffrn_orient_matrix_UB_33 -0.0252780000
_diffrn_radiation_monochromator graphite
_diffrn_radiation_probe x-ray
_diffrn_radiation_type MoK\a
_diffrn_radiation_wavelength 0.71073
_diffrn_reflns_av_R_equivalents 0.0823
_diffrn_reflns_av_unetI/netI 0.1022
_diffrn_reflns_Laue_measured_fraction_full 0.998
_diffrn_reflns_Laue_measured_fraction_max 0.957
_diffrn_reflns_limit_h_max 30
_diffrn_reflns_limit_h_min -32
_diffrn_reflns_limit_k_max 29
_diffrn_reflns_limit_k_min -28
_diffrn_reflns_limit_l_max 17
_diffrn_reflns_limit_l_min -17
_diffrn_reflns_number 34944
_diffrn_reflns_point_group_measured_fraction_full 0.997
_diffrn_reflns_point_group_measured_fraction_max 0.924
_diffrn_reflns_theta_full 25.242
_diffrn_reflns_theta_max 32.439
_diffrn_reflns_theta_min 2.647
_diffrn_source 'fine-focus sealed X-ray tube'
_diffrn_source_type 'Enhance (Mo) X-ray Source'
_exptl_absorpt_coefficient_mu 2.667
_exptl_absorpt_correction_T_max 1.00000
_exptl_absorpt_correction_T_min 0.89610
_exptl_absorpt_correction_type multi-scan
_exptl_absorpt_process_details
;
CrysAlisPro 1.171.38.41 (Rigaku Oxford Diffraction, 2015)
Empirical absorption correction using spherical harmonics,
 implemented in SCALE3 ABSPACK scaling algorithm.
;
_exptl_crystal_colour orange
_exptl_crystal_colour_primary orange
_exptl_crystal_density_diffrn 1.525
_exptl_crystal_description block
_exptl_crystal_F_000 2416
_exptl_crystal_size_max 0.24
_exptl_crystal_size_mid 0.06
_exptl_crystal_size_min 0.06
_refine_diff_density_max 0.803
_refine_diff_density_min -1.675
_refine_diff_density_rms 0.101
_refine_ls_abs_structure_details
;
 Flack x determined using 1609 quotients [(I+)-(I-)]/[(I+)+(I-)]
 (Parsons, Flack and Wagner, Acta Cryst. B69 (2013) 249-259).

Flack parameter 0.001(5) Shelx 2014
Hooft y parameter 0.003(6) Olex2
;
_refine_ls_abs_structure_Flack 0.001(5)
_refine_ls_extinction_method none
_refine_ls_goodness_of_fit_ref 1.029
_refine_ls_hydrogen_treatment constr
_refine_ls_matrix_type full
_refine_ls_number_parameters 413
_refine_ls_number_reflns 8874
_refine_ls_number_restraints 247
_refine_ls_restrained_S_all 1.044
_refine_ls_R_factor_all 0.1464
_refine_ls_R_factor_gt 0.0626
_refine_ls_shift/su_max 0.000
_refine_ls_shift/su_mean 0.000
_refine_ls_structure_factor_coef Fsqd
_refine_ls_weighting_details 'w=1/[\s^2^(Fo^2^)+(0.0525P)^2^+11.8046P] where P=(Fo^2^+2Fc^2^)/3'
_refine_ls_weighting_scheme calc
_refine_ls_wR_factor_gt 0.1242
_refine_ls_wR_factor_ref 0.1537
_reflns_Friedel_coverage 0.852
_reflns_Friedel_fraction_full 0.996
_reflns_Friedel_fraction_max 0.888
_reflns_number_gt 4748
_reflns_number_total 8874
_reflns_threshold_expression 'I > 2\s(I)'
_cod_data_source_file c7sc03216a2.cif
_cod_data_source_block vv1
_cod_database_code 1547764
_chemical_oxdiff_formula 'C20 H20 N2 O2 Ir'
_shelx_space_group_comment
;
The symmetry employed for this shelxl refinement is uniquely defined
by the following loop, which should always be used as a source of
symmetry information in preference to the above space-group names.
They are only intended as comments.
;
_reflns_odcompleteness_completeness 99.88
_reflns_odcompleteness_iscentric 1
_reflns_odcompleteness_theta 30.01
_olex2_refinement_description
;

The asymmetric unit contains half an Ir complex and half a PF6 
counterion. The Ir sits on the mirror plane which bisects the 
substituted Bipy. The PF6 also lies on the mirror plane.
The mirror plane lies between the pyridine rings of the 
substituted Bipy between C4 and the symmetry related C4. 
Unfortunately, both the 2-phenyl pyridines of the complex and 
the PF6 were disordered over this mirror plane.
The P10, F11 and F12 sat on the mirror plane and F13 to F16 were 
disordered about the mirror plane.  
The disordered components F13 to F16 were refined behind a 
PART -1 instruction. Several DFIX, DANG and SIMU restraints were 
used to give the disordered components of the PF6 chemically 
reasonable bond angles, bond lengths and thermal parameters.
The two 2-phenyl pyridines were also disordered about the mirror 
plane. The two 2-phenyl pyridines were refined behind a PART -1 
instruction with AFIX 66 constraints and SIMU restraints.  
The assignment of the nitrogen on 2-phenyl pyridine N19-C30 was 
done on thermal parameters. It was not possible to easily assign 
the nitrogen on 2-phenyl pyridine N31 to C41 as the thermal 
parameters for both atoms at position 31 and 41 were very 
similar when refined as nitrogens at either position 31 or 41. 
The 2 phenyl pyridine is probably disordered as N31 and C41 and
C31 and N41 but it was not possible to build a further disordered 
model behind the PART -1 instruction. 
The assignment of the atom at position 31 as a nitrogen is based 
on the slightly lower R factor when refined this way round.
Thermal libration gives the terminal atoms of the nitroxide 
radical rather large thermal parameters so SIMU restraints were 
used to give the terminal methyls of the nitroxide radical more 
reasonable thermal parameters compared to the rest of the 
piperidine ring. The NH was placed at a calculated position. 

1. Fixed Uiso
 At 1.2 times of:
  All C(H) groups, All C(H,H) groups, All N(H) groups
 At 1.5 times of:
  All C(H,H,H) groups
2. Restrained distances
 P10-F13 = P10-F14 = P10-F15 = P10-F16
 1.6 with sigma of 0.02
 F11-F13 = F11-F14 = F11-F15 = F11-F16 = F12-F13 = F12-F14 = F12-F15
 2.26 with sigma of 0.04
 F12-F16 = F13-F15 = F13-F16 = F14-F15 = F14-F16
 2.26 with sigma of 0.04
3. Restrained planarity
 P10, F13, F14, F15, F16
 with sigma of 0.1
 P10, F11, F12, F15, F16
 with sigma of 0.1
4. Rigid bond restraints
 C11, N12, O12, C13, C15, C16, C17, C18
 with sigma for 1-2 distances of 0.001 and sigma for 1-3 distances of 0.001
5. Uiso/Uaniso restraints and constraints
C20 \\sim C21 \\sim C22 \\sim C23 \\sim C24 \\sim C25 \\sim C26 \\sim C27 \\sim
C28 \\sim C29 \\sim C30: within 1.7A with sigma of 0.004 and sigma for terminal
atoms of 0.008
N31 \\sim C32 \\sim C33 \\sim C34 \\sim C35 \\sim C36 \\sim C37 \\sim C38 \\sim
C39 \\sim C40 \\sim C41 \\sim C42: within 1.7A with sigma of 0.004 and sigma
for terminal atoms of 0.008
P10 \\sim F13 \\sim F14 \\sim F15 \\sim F16: within 1.7A with sigma of 0.004
and sigma for terminal atoms of 0.008
C11 \\sim N12 \\sim O12 \\sim C13 \\sim C15 \\sim C16 \\sim C17 \\sim C18:
within 1.7A with sigma of 0.0004 and sigma for terminal atoms of 0.0008
6. Others
 Fixed Sof: N19(0.5) C20(0.5) H20(0.5) C21(0.5) H21(0.5) C22(0.5) H22(0.5)
 C23(0.5) H23(0.5) C24(0.5) C25(0.5) C26(0.5) H26(0.5) C27(0.5) H27(0.5)
 C28(0.5) H28(0.5) C29(0.5) H29(0.5) C30(0.5) N31(0.5) C32(0.5) H32(0.5)
 C33(0.5) H33(0.5) C34(0.5) H34(0.5) C35(0.5) H35(0.5) C36(0.5) C37(0.5)
 C38(0.5) H38(0.5) C39(0.5) H39(0.5) C40(0.5) H40(0.5) C41(0.5) H41(0.5)
 C42(0.5) F13(0.5) F14(0.5) F15(0.5) F16(0.5)
7.a Ternary CH refined with riding coordinates:
 C9(H9)
7.b Secondary CH2 refined with riding coordinates:
 C10(H10A,H10B), C14(H14A,H14B)
7.c Aromatic/amide H refined with riding coordinates:
 C1(H1), C2(H2), C5(H5), N8(H8), C20(H20), C21(H21), C22(H22), C23(H23),
 C26(H26), C27(H27), C28(H28), C29(H29), C32(H32), C33(H33), C34(H34), C35(H35),
  C38(H38), C39(H39), C40(H40), C41(H41)
7.d Fitted hexagon refined as free rotating group:
 N19(C20,C21,C22,C23,C24), C25(C26,C27,C28,C29,C30), N31(C32,C33,C34,C35,C36),
 C37(C38,C39,C40,C41,C42)
7.e Idealised Me refined as rotating group:
 C15(H15A,H15B,H15C), C16(H16A,H16B,H16C), C17(H17A,H17B,H17C), C18(H18A,H18B,
 H18C)
;
_shelx_shelxl_version_number 2014/7
_olex2_submission_special_instructions 'No special instructions were received'
_oxdiff_exptl_absorpt_empirical_details
;
Empirical correction (ABSPACK) includes:
- Absorption correction using spherical harmonics
- Frame scaling
;
_oxdiff_exptl_absorpt_empirical_full_max 1.253
_oxdiff_exptl_absorpt_empirical_full_min 0.906

loop_
_space_group_symop_operation_xyz
'x, y, z'
'-x, -y, z+1/2'
'-x, y, z'
'x, -y, z+1/2'
'x+1/2, y+1/2, z'
'-x+1/2, -y+1/2, z+1/2'
'-x+1/2, y+1/2, z'
'x+1/2, -y+1/2, z+1/2'

loop_
_atom_site_label
_atom_site_type_symbol
_atom_site_fract_x
_atom_site_fract_y
_atom_site_fract_z
_atom_site_U_iso_or_equiv
_atom_site_adp_type
_atom_site_occupancy
_atom_site_site_symmetry_order
_atom_site_calc_flag
_atom_site_refinement_flags_posn
_atom_site_refinement_flags_adp
_atom_site_refinement_flags_occupancy
_atom_site_disorder_assembly
_atom_site_disorder_group
Ir1 Ir 0.5000 0.32402(2) 0.25200(6) 0.0665(2) Uani 1 2 d S T P . .
C1 C 0.6595(6) 0.1946(5) 0.1907(8) 0.055(3) Uani 1 1 d . . . . .
H1 H 0.7028 0.1999 0.1847 0.066 Uiso 1 1 calc R . . . .
C2 C 0.6217(6) 0.2485(5) 0.2075(8) 0.059(3) Uani 1 1 d . . . . .
H2 H 0.6403 0.2906 0.2167 0.071 Uiso 1 1 calc R . . . .
N3 N 0.5611(4) 0.2448(4) 0.2116(6) 0.0474(19) Uani 1 1 d . . . . .
C4 C 0.5345(5) 0.1850(4) 0.1955(7) 0.044(2) Uani 1 1 d . . . . .
C5 C 0.5693(5) 0.1277(4) 0.1821(7) 0.043(2) Uani 1 1 d . . . . .
H5 H 0.5498 0.0861 0.1726 0.052 Uiso 1 1 calc R . . . .
C6 C 0.6331(5) 0.1325(5) 0.1827(8) 0.047(2) Uani 1 1 d . . . . .
C7 C 0.6727(5) 0.0725(5) 0.1738(8) 0.051(2) Uani 1 1 d . . . . .
O7 O 0.7211(4) 0.0734(4) 0.1208(7) 0.072(2) Uani 1 1 d . . . . .
N8 N 0.6505(4) 0.0182(4) 0.2256(6) 0.050(2) Uani 1 1 d . . . . .
H8 H 0.6172 0.0221 0.2673 0.060 Uiso 1 1 calc R . . . .
C9 C 0.6795(5) -0.0475(5) 0.2158(8) 0.053(3) Uani 1 1 d . . . . .
H9 H 0.7248 -0.0429 0.2273 0.064 Uiso 1 1 calc R . . . .
C10 C 0.6678(5) -0.0755(5) 0.1015(8) 0.057(3) Uani 1 1 d . . . . .
H10A H 0.6844 -0.0449 0.0440 0.068 Uiso 1 1 calc R . . . .
H10B H 0.6228 -0.0788 0.0897 0.068 Uiso 1 1 calc R . . . .
C11 C 0.6965(7) -0.1437(7) 0.0837(11) 0.0912(14) Uani 1 1 d . U . . .
N12 N 0.6840(7) -0.1857(6) 0.1850(10) 0.0911(14) Uani 1 1 d . U . . .
O12 O 0.6985(5) -0.2462(4) 0.1712(7) 0.0916(15) Uani 1 1 d . U . . .
C13 C 0.6792(9) -0.1623(7) 0.3027(12) 0.0911(14) Uani 1 1 d . U . . .
C14 C 0.6538(5) -0.0922(5) 0.3048(9) 0.056(3) Uani 1 1 d . . . . .
H14A H 0.6086 -0.0943 0.2957 0.067 Uiso 1 1 calc R . . . .
H14B H 0.6624 -0.0726 0.3799 0.067 Uiso 1 1 calc R . . . .
C15 C 0.7429(8) -0.1657(7) 0.3555(11) 0.0913(15) Uani 1 1 d . U . . .
H15A H 0.7686 -0.1302 0.3249 0.137 Uiso 1 1 calc GR . . . .
H15B H 0.7616 -0.2085 0.3380 0.137 Uiso 1 1 calc GR . . . .
H15C H 0.7395 -0.1607 0.4376 0.137 Uiso 1 1 calc GR . . . .
C16 C 0.6358(7) -0.2080(7) 0.3660(11) 0.0916(15) Uani 1 1 d . U . . .
H16A H 0.6538 -0.2523 0.3697 0.137 Uiso 1 1 calc GR . . . .
H16B H 0.5963 -0.2100 0.3263 0.137 Uiso 1 1 calc GR . . . .
H16C H 0.6294 -0.1912 0.4428 0.137 Uiso 1 1 calc GR . . . .
C17 C 0.6687(8) -0.1753(6) -0.0195(12) 0.0916(15) Uani 1 1 d . U . . .
H17A H 0.6721 -0.1450 -0.0838 0.137 Uiso 1 1 calc GR . . . .
H17B H 0.6253 -0.1850 -0.0053 0.137 Uiso 1 1 calc GR . . . .
H17C H 0.6906 -0.2163 -0.0367 0.137 Uiso 1 1 calc GR . . . .
C18 C 0.7678(7) -0.1379(7) 0.0667(11) 0.0913(15) Uani 1 1 d . U . . .
H18A H 0.7860 -0.1160 0.1325 0.137 Uiso 1 1 calc GR . . . .
H18B H 0.7763 -0.1118 -0.0013 0.137 Uiso 1 1 calc GR . . . .
H18C H 0.7855 -0.1821 0.0584 0.137 Uiso 1 1 calc GR . . . .
N19 N 0.4947(10) 0.3625(6) 0.0934(9) 0.057(4) Uani 0.5 1 d . . . A -1
C20 C 0.4605(8) 0.3415(6) 0.0009(13) 0.073(4) Uani 0.5 1 d G U . A -1
H20 H 0.4347 0.3039 0.0071 0.087 Uiso 0.5 1 calc R . . A -1
C21 C 0.4642(8) 0.3756(7) -0.1009(11) 0.075(4) Uani 0.5 1 d G U . A -1
H21 H 0.4408 0.3613 -0.1641 0.090 Uiso 0.5 1 calc R . . A -1
C22 C 0.5020(10) 0.4307(7) -0.1100(10) 0.079(3) Uani 0.5 1 d G U . A -1
H22 H 0.5045 0.4540 -0.1796 0.095 Uiso 0.5 1 calc R . . A -1
C23 C 0.5362(8) 0.4516(6) -0.0175(13) 0.079(3) Uani 0.5 1 d G U . A -1
H23 H 0.5621 0.4893 -0.0237 0.095 Uiso 0.5 1 calc R . . A -1
C24 C 0.5325(9) 0.4175(6) 0.0843(12) 0.078(3) Uani 0.5 1 d G U . A -1
C25 C 0.5670(9) 0.4343(8) 0.1832(13) 0.079(3) Uani 0.5 1 d . U . A -1
C26 C 0.6084(9) 0.4863(7) 0.1924(12) 0.084(4) Uani 0.5 1 d G U . A -1
H26 H 0.6170 0.5133 0.1286 0.100 Uiso 0.5 1 calc R . . A -1
C27 C 0.6372(8) 0.4989(7) 0.2950(15) 0.086(4) Uani 0.5 1 d G U . A -1
H27 H 0.6655 0.5345 0.3013 0.103 Uiso 0.5 1 calc R . . A -1
C28 C 0.6246(9) 0.4595(8) 0.3884(13) 0.086(4) Uani 0.5 1 d G U . A -1
H28 H 0.6444 0.4682 0.4585 0.104 Uiso 0.5 1 calc R . . A -1
C29 C 0.5832(9) 0.4075(7) 0.3792(14) 0.084(4) Uani 0.5 1 d G U . A -1
H29 H 0.5746 0.3806 0.4430 0.101 Uiso 0.5 1 calc R . . A -1
C30 C 0.5544(8) 0.3949(7) 0.2766(16) 0.080(4) Uani 0.5 1 d G U . A -1
N31 N 0.4832(9) 0.2967(8) 0.4172(9) 0.090(4) Uani 0.5 1 d . U . A -1
C32 C 0.5191(8) 0.2481(8) 0.4674(12) 0.094(4) Uani 0.5 1 d G U . A -1
H32 H 0.5465 0.2226 0.4226 0.112 Uiso 0.5 1 calc R . . A -1
C33 C 0.5149(8) 0.2368(8) 0.5830(12) 0.099(4) Uani 0.5 1 d G U . A -1
H33 H 0.5394 0.2036 0.6173 0.119 Uiso 0.5 1 calc R . . A -1
C34 C 0.4748(9) 0.2742(9) 0.6484(9) 0.100(4) Uani 0.5 1 d G U . A -1
H34 H 0.4719 0.2664 0.7274 0.120 Uiso 0.5 1 calc R . . A -1
C35 C 0.4389(9) 0.3228(9) 0.5982(12) 0.098(4) Uani 0.5 1 d G U . A -1
H35 H 0.4115 0.3483 0.6429 0.117 Uiso 0.5 1 calc R . . A -1
C36 C 0.4431(9) 0.3341(8) 0.4826(13) 0.093(4) Uani 0.5 1 d G U . A -1
C37 C 0.4058(10) 0.3795(8) 0.4140(14) 0.091(4) Uani 0.5 1 d . U . A -1
C38 C 0.3582(10) 0.4168(9) 0.4597(11) 0.094(4) Uani 0.5 1 d G U . A -1
H38 H 0.3456 0.4097 0.5356 0.112 Uiso 0.5 1 calc R . . A -1
C39 C 0.3291(8) 0.4645(8) 0.3943(14) 0.093(4) Uani 0.5 1 d G U . A -1
H39 H 0.2966 0.4900 0.4255 0.112 Uiso 0.5 1 calc R . . A -1
C40 C 0.3475(9) 0.4749(7) 0.2832(13) 0.091(4) Uani 0.5 1 d G U . A -1
H40 H 0.3276 0.5075 0.2386 0.109 Uiso 0.5 1 calc R . . A -1
C41 C 0.3951(9) 0.4376(8) 0.2375(11) 0.087(4) Uani 0.5 1 d G U . A -1
H41 H 0.4077 0.4447 0.1616 0.105 Uiso 0.5 1 calc R . . A -1
C42 C 0.4242(8) 0.3899(8) 0.3029(15) 0.087(4) Uani 0.5 1 d G U . A -1
P10 P 0.5000 0.0128(2) 0.4459(3) 0.0449(9) Uani 1 2 d DS TU P . .
F11 F 0.5000 0.0329(8) 0.5745(8) 0.108(5) Uani 1 2 d DS T P B .
F12 F 0.5000 -0.0052(5) 0.3163(7) 0.081(3) Uani 1 2 d DS T P B .
F13 F 0.5642(5) -0.0185(6) 0.4778(10) 0.059(3) Uani 0.5 1 d D U . B -1
F14 F 0.4351(5) 0.0418(9) 0.4145(10) 0.073(3) Uani 0.5 1 d D U . B -1
F15 F 0.5342(7) 0.0821(6) 0.4229(11) 0.067(3) Uani 0.5 1 d D U . B -1
F16 F 0.4728(6) -0.0586(7) 0.4618(12) 0.080(4) Uani 0.5 1 d D U . B -1

loop_
_atom_site_aniso_label
_atom_site_aniso_U_11
_atom_site_aniso_U_22
_atom_site_aniso_U_33
_atom_site_aniso_U_23
_atom_site_aniso_U_13
_atom_site_aniso_U_12
Ir1 0.1283(5) 0.0272(2) 0.0440(3) -0.0067(4) 0.000 0.000
C1 0.071(7) 0.054(6) 0.040(5) -0.003(5) 0.011(5) -0.024(5)
C2 0.101(9) 0.043(5) 0.034(5) -0.004(4) 0.007(5) -0.028(6)
N3 0.077(6) 0.035(4) 0.031(4) 0.000(3) 0.002(4) -0.007(4)
C4 0.073(6) 0.030(4) 0.028(4) -0.002(3) 0.003(4) -0.008(4)
C5 0.071(7) 0.028(4) 0.031(4) 0.001(3) 0.007(4) -0.006(4)
C6 0.055(6) 0.053(6) 0.033(5) 0.000(4) 0.010(4) -0.015(5)
C7 0.060(7) 0.058(6) 0.034(5) 0.000(4) 0.003(5) -0.005(5)
O7 0.054(4) 0.098(6) 0.063(5) 0.003(4) 0.016(4) -0.008(4)
N8 0.061(5) 0.052(4) 0.039(5) -0.004(3) 0.012(4) 0.012(4)
C9 0.056(6) 0.064(6) 0.040(5) -0.004(4) 0.000(4) 0.027(5)
C10 0.066(7) 0.067(6) 0.036(5) -0.005(5) -0.009(5) 0.033(5)
C11 0.137(4) 0.079(3) 0.057(2) -0.007(2) -0.009(3) 0.062(3)
N12 0.137(3) 0.079(3) 0.057(2) -0.007(2) -0.009(3) 0.062(3)
O12 0.138(4) 0.078(3) 0.059(2) -0.007(2) -0.010(3) 0.062(3)
C13 0.137(4) 0.079(3) 0.057(2) -0.006(2) -0.009(3) 0.062(3)
C14 0.067(7) 0.052(6) 0.049(6) -0.003(5) 0.005(5) 0.025(5)
C15 0.137(4) 0.079(3) 0.057(2) -0.006(2) -0.009(3) 0.062(3)
C16 0.138(4) 0.079(3) 0.058(2) -0.006(2) -0.009(3) 0.061(3)
C17 0.138(4) 0.079(3) 0.058(2) -0.007(2) -0.010(3) 0.062(3)
C18 0.137(4) 0.079(3) 0.058(2) -0.007(2) -0.009(3) 0.062(3)
N19 0.089(12) 0.030(6) 0.051(8) 0.011(6) 0.01(2) 0.004(19)
C20 0.079(9) 0.056(8) 0.083(10) 0.014(7) -0.006(9) -0.006(8)
C21 0.082(8) 0.057(7) 0.085(8) 0.018(6) -0.001(8) -0.007(7)
C22 0.089(7) 0.057(6) 0.090(8) 0.021(6) 0.002(8) -0.011(7)
C23 0.093(7) 0.051(6) 0.093(8) 0.015(6) 0.004(7) -0.015(6)
C24 0.094(7) 0.044(6) 0.095(8) 0.004(6) 0.004(7) -0.016(6)
C25 0.098(7) 0.042(5) 0.098(8) -0.006(5) 0.003(6) -0.017(5)
C26 0.102(8) 0.046(6) 0.103(9) -0.009(6) 0.002(7) -0.021(6)
C27 0.103(8) 0.048(6) 0.106(9) -0.014(6) 0.003(7) -0.022(6)
C28 0.104(8) 0.050(6) 0.105(9) -0.014(6) 0.000(7) -0.021(6)
C29 0.103(8) 0.047(6) 0.102(9) -0.012(6) 0.000(7) -0.021(6)
C30 0.100(8) 0.041(6) 0.098(9) -0.010(6) 0.002(7) -0.020(6)
N31 0.146(10) 0.075(6) 0.048(6) -0.017(5) 0.016(6) 0.006(6)
C32 0.148(11) 0.083(7) 0.050(6) -0.014(6) 0.013(6) 0.005(7)
C33 0.151(11) 0.090(7) 0.055(6) -0.010(6) 0.011(7) 0.006(7)
C34 0.153(11) 0.090(7) 0.056(6) -0.011(6) 0.012(6) 0.008(7)
C35 0.152(10) 0.086(7) 0.056(6) -0.015(6) 0.015(6) 0.011(7)
C36 0.147(9) 0.076(6) 0.055(6) -0.017(5) 0.017(6) 0.012(6)
C37 0.143(9) 0.065(6) 0.065(6) -0.022(5) 0.016(6) 0.019(6)
C38 0.143(10) 0.065(6) 0.072(7) -0.023(6) 0.015(7) 0.024(7)
C39 0.141(10) 0.062(7) 0.077(7) -0.023(6) 0.012(7) 0.025(7)
C40 0.140(10) 0.055(6) 0.077(8) -0.024(6) 0.008(7) 0.023(7)
C41 0.138(10) 0.052(6) 0.072(7) -0.025(6) 0.009(7) 0.020(6)
C42 0.140(10) 0.055(6) 0.067(7) -0.025(6) 0.012(7) 0.019(6)
P10 0.0426(19) 0.062(2) 0.0301(17) 0.0082(16) 0.000 0.000
F11 0.074(7) 0.222(17) 0.028(5) -0.003(8) 0.000 0.000
F12 0.149(9) 0.062(5) 0.033(4) -0.006(4) 0.000 0.000
F13 0.051(6) 0.070(7) 0.058(6) -0.014(6) -0.022(5) 0.023(5)
F14 0.035(6) 0.125(9) 0.059(7) -0.010(7) -0.015(5) 0.028(6)
F15 0.102(7) 0.047(6) 0.053(6) 0.010(5) -0.016(6) -0.010(6)
F16 0.088(8) 0.091(8) 0.063(7) 0.023(7) -0.009(6) -0.036(6)

loop_
_atom_type_symbol
_atom_type_description
_atom_type_scat_dispersion_real
_atom_type_scat_dispersion_imag
_atom_type_scat_source
C C 0.0033 0.0016 'International Tables Vol C Tables 4.2.6.8 and 6.1.1.4'
H H 0.0000 0.0000 'International Tables Vol C Tables 4.2.6.8 and 6.1.1.4'
F F 0.0171 0.0103 'International Tables Vol C Tables 4.2.6.8 and 6.1.1.4'
Ir Ir -1.4442 7.9887 'International Tables Vol C Tables 4.2.6.8 and 6.1.1.4'
N N 0.0061 0.0033 'International Tables Vol C Tables 4.2.6.8 and 6.1.1.4'
O O 0.0106 0.0060 'International Tables Vol C Tables 4.2.6.8 and 6.1.1.4'
P P 0.1023 0.0942 'International Tables Vol C Tables 4.2.6.8 and 6.1.1.4'

loop_
_geom_angle_atom_site_label_1
_geom_angle_atom_site_label_2
_geom_angle_atom_site_label_3
_geom_angle
_geom_angle_site_symmetry_1
_geom_angle_site_symmetry_3
N3 Ir1 N3 76.8(5) . 3_655
N3 Ir1 C42 92.9(6) 3_655 .
N3 Ir1 C42 168.6(6) . .
N19 Ir1 N3 96.7(6) . .
N19 Ir1 N3 92.6(5) . 3_655
N19 Ir1 N31 165.0(7) . .
N19 Ir1 C42 88.7(7) . .
C30 Ir1 N3 176.0(6) . 3_655
C30 Ir1 N3 102.5(6) . .
C30 Ir1 N19 83.5(7) . .
C30 Ir1 N31 99.7(8) . .
C30 Ir1 C42 88.0(7) . .
N31 Ir1 N3 84.3(6) . 3_655
N31 Ir1 N3 97.0(5) . .
N31 Ir1 C42 76.8(6) . .
C2 C1 H1 120.7 . .
C2 C1 C6 118.7(10) . .
C6 C1 H1 120.7 . .
C1 C2 H2 118.2 . .
N3 C2 C1 123.7(9) . .
N3 C2 H2 118.2 . .
C2 N3 Ir1 125.8(7) . .
C2 N3 C4 118.1(9) . .
C4 N3 Ir1 115.9(7) . .
N3 C4 C4 115.2(6) . 3_655
N3 C4 C5 121.9(9) . .
C5 C4 C4 122.9(5) . 3_655
C4 C5 H5 120.6 . .
C6 C5 C4 118.9(8) . .
C6 C5 H5 120.6 . .
C1 C6 C5 118.5(10) . .
C1 C6 C7 120.3(9) . .
C5 C6 C7 121.1(9) . .
O7 C7 C6 121.3(9) . .
O7 C7 N8 123.5(10) . .
N8 C7 C6 115.3(9) . .
C7 N8 H8 118.4 . .
C7 N8 C9 123.2(8) . .
C9 N8 H8 118.4 . .
N8 C9 H9 109.1 . .
N8 C9 C10 110.1(7) . .
N8 C9 C14 109.3(7) . .
C10 C9 H9 109.1 . .
C10 C9 C14 110.1(10) . .
C14 C9 H9 109.1 . .
C9 C10 H10A 108.8 . .
C9 C10 H10B 108.8 . .
C9 C10 C11 113.6(9) . .
H10A C10 H10B 107.7 . .
C11 C10 H10A 108.8 . .
C11 C10 H10B 108.8 . .
C10 C11 C18 110.7(12) . .
N12 C11 C10 109.1(10) . .
N12 C11 C17 109.7(13) . .
N12 C11 C18 109.0(11) . .
C17 C11 C10 109.3(10) . .
C17 C11 C18 109.0(12) . .
O12 N12 C11 113.5(10) . .
O12 N12 C13 116.6(10) . .
C13 N12 C11 126.0(12) . .
N12 C13 C14 109.9(9) . .
N12 C13 C15 108.0(14) . .
N12 C13 C16 108.2(15) . .
C15 C13 C14 111.5(13) . .
C16 C13 C14 109.6(12) . .
C16 C13 C15 109.6(11) . .
C9 C14 C13 114.7(10) . .
C9 C14 H14A 108.6 . .
C9 C14 H14B 108.6 . .
C13 C14 H14A 108.6 . .
C13 C14 H14B 108.6 . .
H14A C14 H14B 107.6 . .
C13 C15 H15A 109.5 . .
C13 C15 H15B 109.5 . .
C13 C15 H15C 109.5 . .
H15A C15 H15B 109.5 . .
H15A C15 H15C 109.5 . .
H15B C15 H15C 109.5 . .
C13 C16 H16A 109.5 . .
C13 C16 H16B 109.5 . .
C13 C16 H16C 109.5 . .
H16A C16 H16B 109.5 . .
H16A C16 H16C 109.5 . .
H16B C16 H16C 109.5 . .
C11 C17 H17A 109.5 . .
C11 C17 H17B 109.5 . .
C11 C17 H17C 109.5 . .
H17A C17 H17B 109.5 . .
H17A C17 H17C 109.5 . .
H17B C17 H17C 109.5 . .
C11 C18 H18A 109.5 . .
C11 C18 H18B 109.5 . .
C11 C18 H18C 109.5 . .
H18A C18 H18B 109.5 . .
H18A C18 H18C 109.5 . .
H18B C18 H18C 109.5 . .
C20 N19 Ir1 129.8(9) . .
C20 N19 C24 120.0 . .
C24 N19 Ir1 110.2(9) . .
N19 C20 H20 120.0 . .
C21 C20 N19 120.0 . .
C21 C20 H20 120.0 . .
C20 C21 H21 120.0 . .
C20 C21 C22 120.0 . .
C22 C21 H21 120.0 . .
C21 C22 H22 120.0 . .
C23 C22 C21 120.0 . .
C23 C22 H22 120.0 . .
C22 C23 H23 120.0 . .
C24 C23 C22 120.0 . .
C24 C23 H23 120.0 . .
N19 C24 C25 115.9(12) . .
C23 C24 N19 120.0 . .
C23 C24 C25 124.1(13) . .
C26 C25 C24 125.7(12) . .
C26 C25 C30 120.0 . .
C30 C25 C24 114.3(12) . .
C25 C26 H26 120.0 . .
C25 C26 C27 120.0 . .
C27 C26 H26 120.0 . .
C26 C27 H27 120.0 . .
C28 C27 C26 120.0 . .
C28 C27 H27 120.0 . .
C27 C28 H28 120.0 . .
C29 C28 C27 120.0 . .
C29 C28 H28 120.0 . .
C28 C29 H29 120.0 . .
C28 C29 C30 120.0 . .
C30 C29 H29 120.0 . .
C25 C30 Ir1 116.0(10) . .
C29 C30 Ir1 123.9(10) . .
C29 C30 C25 120.0 . .
C32 N31 Ir1 119.7(9) . .
C32 N31 C36 120.0 . .
C36 N31 Ir1 119.5(9) . .
N31 C32 H32 120.0 . .
C33 C32 N31 120.0 . .
C33 C32 H32 120.0 . .
C32 C33 H33 120.0 . .
C32 C33 C34 120.0 . .
C34 C33 H33 120.0 . .
C33 C34 H34 120.0 . .
C35 C34 C33 120.0 . .
C35 C34 H34 120.0 . .
C34 C35 H35 120.0 . .
C36 C35 C34 120.0 . .
C36 C35 H35 120.0 . .
N31 C36 C37 112.2(12) . .
C35 C36 N31 120.0 . .
C35 C36 C37 127.6(12) . .
C38 C37 C36 122.3(13) . .
C38 C37 C42 120.0 . .
C42 C37 C36 117.3(13) . .
C37 C38 H38 120.0 . .
C39 C38 C37 120.0 . .
C39 C38 H38 120.0 . .
C38 C39 H39 120.0 . .
C40 C39 C38 120.0 . .
C40 C39 H39 120.0 . .
C39 C40 H40 120.0 . .
C39 C40 C41 120.0 . .
C41 C40 H40 120.0 . .
C40 C41 H41 120.0 . .
C42 C41 C40 120.0 . .
C42 C41 H41 120.0 . .
C37 C42 Ir1 112.5(9) . .
C41 C42 Ir1 127.5(9) . .
C41 C42 C37 120.0 . .
F11 P10 F12 178.4(7) . .
F11 P10 F13 82.7(5) . .
F11 P10 F15 86.5(7) . .
F12 P10 F13 98.0(5) . .
F12 P10 F15 92.2(6) . .
F13 P10 F15 89.0(7) . .
F14 P10 F11 97.6(5) . .
F14 P10 F11 97.6(5) 3_655 .
F14 P10 F12 81.8(5) 3_655 .
F14 P10 F12 81.8(5) . .
F14 P10 F13 178.2(10) . .
F14 P10 F13 54.1(7) 3_655 .
F14 P10 F14 127.6(13) 3_655 .
F14 P10 F15 38.8(6) 3_655 .
F14 P10 F15 92.8(10) . .
F14 P10 F16 135.1(10) 3_655 .
F14 P10 F16 92.0(8) . .
F16 P10 F11 97.0(7) . .
F16 P10 F12 84.4(7) . .
F16 P10 F13 86.2(9) . .
F16 P10 F15 173.7(9) . .

loop_
_geom_bond_atom_site_label_1
_geom_bond_atom_site_label_2
_geom_bond_distance
_geom_bond_site_symmetry_2
Ir1 N3 2.136(8) .
Ir1 N3 2.136(8) 3_655
Ir1 N19 2.035(10) .
Ir1 C30 1.883(10) .
Ir1 N31 2.063(11) .
Ir1 C42 2.204(12) .
C1 H1 0.9500 .
C1 C2 1.383(16) .
C1 C6 1.384(14) .
C2 H2 0.9500 .
C2 N3 1.321(14) .
N3 C4 1.356(11) .
C4 C4 1.50(2) 3_655
C4 C5 1.395(12) .
C5 H5 0.9500 .
C5 C6 1.391(14) .
C6 C7 1.493(14) .
C7 O7 1.227(12) .
C7 N8 1.348(12) .
N8 H8 0.8800 .
N8 C9 1.476(12) .
C9 H9 1.0000 .
C9 C10 1.488(13) .
C9 C14 1.498(14) .
C10 H10A 0.9900 .
C10 H10B 0.9900 .
C10 C11 1.530(14) .
C11 N12 1.495(19) .
C11 C17 1.51(2) .
C11 C18 1.57(2) .
N12 O12 1.275(12) .
N12 C13 1.475(15) .
C13 C14 1.523(15) .
C13 C15 1.52(2) .
C13 C16 1.52(2) .
C14 H14A 0.9900 .
C14 H14B 0.9900 .
C15 H15A 0.9800 .
C15 H15B 0.9800 .
C15 H15C 0.9800 .
C16 H16A 0.9800 .
C16 H16B 0.9800 .
C16 H16C 0.9800 .
C17 H17A 0.9800 .
C17 H17B 0.9800 .
C17 H17C 0.9800 .
C18 H18A 0.9800 .
C18 H18B 0.9800 .
C18 H18C 0.9800 .
N19 C20 1.3900 .
N19 C24 1.3900 .
C20 H20 0.9500 .
C20 C21 1.3900 .
C21 H21 0.9500 .
C21 C22 1.3900 .
C22 H22 0.9500 .
C22 C23 1.3900 .
C23 H23 0.9500 .
C23 C24 1.3900 .
C24 C25 1.430(17) .
C25 C26 1.3900 .
C25 C30 1.3900 .
C26 H26 0.9500 .
C26 C27 1.3900 .
C27 H27 0.9500 .
C27 C28 1.3900 .
C28 H28 0.9500 .
C28 C29 1.3900 .
C29 H29 0.9500 .
C29 C30 1.3900 .
N31 C32 1.3900 .
N31 C36 1.3900 .
C32 H32 0.9500 .
C32 C33 1.3900 .
C33 H33 0.9500 .
C33 C34 1.3900 .
C34 H34 0.9500 .
C34 C35 1.3900 .
C35 H35 0.9500 .
C35 C36 1.3900 .
C36 C37 1.471(19) .
C37 C38 1.3900 .
C37 C42 1.3900 .
C38 H38 0.9500 .
C38 C39 1.3900 .
C39 H39 0.9500 .
C39 C40 1.3900 .
C40 H40 0.9500 .
C40 C41 1.3900 .
C41 H41 0.9500 .
C41 C42 1.3900 .
P10 F11 1.575(11) .
P10 F12 1.577(9) .
P10 F13 1.579(9) .
P10 F14 1.573(10) .
P10 F14 1.573(10) 3_655
P10 F15 1.612(11) .
P10 F16 1.574(13) .

loop_
_geom_hbond_atom_site_label_D
_geom_hbond_atom_site_label_H
_geom_hbond_atom_site_label_A
_geom_hbond_distance_DH
_geom_hbond_distance_HA
_geom_hbond_distance_DA
_geom_hbond_angle_DHA
_geom_hbond_site_symmetry_A
C5 H5 F16 0.95 2.60 3.097(16) 112.8 2_654
N8 H8 F14 0.88 2.12 2.948(13) 156.9 3_655
C10 H10B F14 0.99 2.54 3.220(15) 125.9 2_654
C14 H14B F13 0.99 2.67 3.196(14) 113.8 .

loop_
_geom_torsion_atom_site_label_1
_geom_torsion_atom_site_label_2
_geom_torsion_atom_site_label_3
_geom_torsion_atom_site_label_4
_geom_torsion
_geom_torsion_site_symmetry_1
_geom_torsion_site_symmetry_4
Ir1 N3 C4 C4 6.7(6) . 3_655
Ir1 N3 C4 C5 -172.2(6) . .
Ir1 N19 C20 C21 -179.7(15) . .
Ir1 N19 C24 C23 179.8(13) . .
Ir1 N19 C24 C25 1.2(14) . .
Ir1 N31 C32 C33 169.7(13) . .
Ir1 N31 C36 C35 -169.7(13) . .
Ir1 N31 C36 C37 14.6(15) . .
C1 C2 N3 Ir1 174.1(7) . .
C1 C2 N3 C4 -1.7(14) . .
C1 C6 C7 O7 -36.0(14) . .
C1 C6 C7 N8 145.4(9) . .
C2 C1 C6 C5 5.6(14) . .
C2 C1 C6 C7 -175.1(9) . .
C2 N3 C4 C4 -177.1(6) . 3_655
C2 N3 C4 C5 4.0(13) . .
N3 Ir1 C30 C25 92.3(9) . .
N3 Ir1 C30 C29 -85.2(11) . .
N3 C4 C5 C6 -1.4(13) . .
C4 C4 C5 C6 179.8(6) 3_655 .
C4 C5 C6 C1 -3.4(13) . .
C4 C5 C6 C7 177.3(8) . .
C5 C6 C7 O7 143.3(10) . .
C5 C6 C7 N8 -35.3(13) . .
C6 C1 C2 N3 -3.1(15) . .
C6 C7 N8 C9 173.1(8) . .
C7 N8 C9 C10 -73.2(12) . .
C7 N8 C9 C14 165.7(9) . .
O7 C7 N8 C9 -5.5(15) . .
N8 C9 C10 C11 179.7(10) . .
N8 C9 C14 C13 179.0(11) . .
C9 C10 C11 N12 45.0(16) . .
C9 C10 C11 C17 165.0(13) . .
C9 C10 C11 C18 -74.9(13) . .
C10 C9 C14 C13 58.0(13) . .
C10 C11 N12 O12 170.5(12) . .
C10 C11 N12 C13 -33(2) . .
C11 N12 C13 C14 31(3) . .
C11 N12 C13 C15 -90.6(15) . .
C11 N12 C13 C16 150.8(14) . .
N12 C13 C14 C9 -42(2) . .
O12 N12 C13 C14 -172.8(12) . .
O12 N12 C13 C15 65(2) . .
O12 N12 C13 C16 -53(2) . .
C14 C9 C10 C11 -59.6(13) . .
C15 C13 C14 C9 78.0(14) . .
C16 C13 C14 C9 -160.5(10) . .
C17 C11 N12 O12 50.7(17) . .
C17 C11 N12 C13 -152.6(17) . .
C18 C11 N12 O12 -68.5(16) . .
C18 C11 N12 C13 88.1(18) . .
N19 Ir1 C30 C25 -3.1(10) . .
N19 Ir1 C30 C29 179.4(12) . .
N19 C20 C21 C22 0.0 . .
N19 C24 C25 C26 178.6(11) . .
N19 C24 C25 C30 -3.7(16) . .
C20 N19 C24 C23 0.0 . .
C20 N19 C24 C25 -178.6(17) . .
C20 C21 C22 C23 0.0 . .
C21 C22 C23 C24 0.0 . .
C22 C23 C24 N19 0.0 . .
C22 C23 C24 C25 178.5(18) . .
C23 C24 C25 C26 0(2) . .
C23 C24 C25 C30 177.8(11) . .
C24 N19 C20 C21 0.0 . .
C24 C25 C26 C27 178(2) . .
C24 C25 C30 Ir1 4.6(15) . .
C24 C25 C30 C29 -177.8(17) . .
C25 C26 C27 C28 0.0 . .
C26 C25 C30 Ir1 -177.6(13) . .
C26 C25 C30 C29 0.0 . .
C26 C27 C28 C29 0.0 . .
C27 C28 C29 C30 0.0 . .
C28 C29 C30 Ir1 177.4(14) . .
C28 C29 C30 C25 0.0 . .
C30 C25 C26 C27 0.0 . .
N31 Ir1 C30 C25 -168.2(9) . .
N31 Ir1 C30 C29 14.3(12) . .
N31 C32 C33 C34 0.0 . .
N31 C36 C37 C38 173.3(11) . .
N31 C36 C37 C42 -14.0(17) . .
C32 N31 C36 C35 0.0 . .
C32 N31 C36 C37 -175.7(18) . .
C32 C33 C34 C35 0.0 . .
C33 C34 C35 C36 0.0 . .
C34 C35 C36 N31 0.0 . .
C34 C35 C36 C37 175(2) . .
C35 C36 C37 C38 -2(2) . .
C35 C36 C37 C42 170.7(11) . .
C36 N31 C32 C33 0.0 . .
C36 C37 C38 C39 173(2) . .
C36 C37 C42 Ir1 7.3(15) . .
C36 C37 C42 C41 -172.9(18) . .
C37 C38 C39 C40 0.0 . .
C38 C37 C42 Ir1 -179.8(13) . .
C38 C37 C42 C41 0.0 . .
C38 C39 C40 C41 0.0 . .
C39 C40 C41 C42 0.0 . .
C40 C41 C42 Ir1 179.7(15) . .
C40 C41 C42 C37 0.0 . .
C42 Ir1 C30 C25 -92.0(9) . .
C42 Ir1 C30 C29 90.5(12) . .
C42 C37 C38 C39 0.0 . .
